data_7215017
loop_
_publ_author_name
'Maheshwari, Chinmay'
'Andr\'e, V\^ania'
'Reddy, Sreenivas'
'Roy, Lilly'
'Duarte, Teresa'
'Rodr\'iguez-Hornedo, Na\'ir'

_publ_section_title
;
 Tailoring aqueous solubility of a highly soluble compound via
 cocrystallization: effect of coformer ionization, pHmax and
 solute--solvent interactions
;
_journal_issue 14
_journal_name_full CrystEngComm
_journal_page_first 4801
_journal_paper_doi 10.1039/c2ce06615g
_journal_volume 14
_journal_year 2012
_chemical_formula_moiety 'C16 H21 N O4'
_chemical_formula_sum 'C16 H21 N O4'
_chemical_formula_weight 291.34
_chemical_name_common GBPL4HBA
_chemical_name_systematic
;
?
;
_space_group_IT_number 2
_symmetry_cell_setting triclinic
_symmetry_space_group_name_Hall '-P 1'
_symmetry_space_group_name_H-M 'P -1'
_atom_sites_solution_hydrogens geom
_atom_sites_solution_primary direct
_atom_sites_solution_secondary difmap
_audit_creation_method SHELXL-97
_cell_angle_alpha 81.714(3)
_cell_angle_beta 82.039(3)
_cell_angle_gamma 76.597(3)
_cell_formula_units_Z 2
_cell_length_a 6.3900(4)
_cell_length_b 10.0780(7)
_cell_length_c 12.2260(8)
_cell_measurement_reflns_used 3034
_cell_measurement_temperature 150(2)
_cell_measurement_theta_max 26.42
_cell_measurement_theta_min 3.30
_cell_volume 753.37(9)
_computing_cell_refinement 'BRUKER SMART (Bruker, 2005)'
_computing_data_collection 'BRUKER APEX2 (Bruker, 2005)'
_computing_data_reduction 'BRUKER SAINT (Bruker, 2005)'
_computing_molecular_graphics 'ORTEP 3.2 (Farrugia, 1997) and Mercury 2.2'
_computing_structure_refinement 'SHELXL-97 (Sheldrick, 2008)'
_computing_structure_solution 'SIR 97 (Altomare et al, 1999)'
_diffrn_ambient_temperature 150(2)
_diffrn_measured_fraction_theta_full 0.978
_diffrn_measured_fraction_theta_max 0.978
_diffrn_measurement_device_type 'Bruker APEX-II CCD area detector'
_diffrn_measurement_method 'phi and omega scans'
_diffrn_radiation_monochromator graphite
_diffrn_radiation_source 'fine-focus sealed tube'
_diffrn_radiation_type MoK\a
_diffrn_radiation_wavelength 0.71069
_diffrn_reflns_av_R_equivalents 0.0277
_diffrn_reflns_av_sigmaI/netI 0.0331
_diffrn_reflns_limit_h_max 7
_diffrn_reflns_limit_h_min -6
_diffrn_reflns_limit_k_max 12
_diffrn_reflns_limit_k_min -12
_diffrn_reflns_limit_l_max 14
_diffrn_reflns_limit_l_min -15
_diffrn_reflns_number 8801
_diffrn_reflns_theta_full 26.42
_diffrn_reflns_theta_max 26.42
_diffrn_reflns_theta_min 3.30
_exptl_absorpt_coefficient_mu 0.092
_exptl_absorpt_correction_type none
_exptl_crystal_colour colorless
_exptl_crystal_density_diffrn 1.284
_exptl_crystal_density_meas ?
_exptl_crystal_density_method 'not measured'
_exptl_crystal_description plate
_exptl_crystal_F_000 312
_exptl_crystal_size_max 0.08
_exptl_crystal_size_mid 0.04
_exptl_crystal_size_min 0.02
_refine_diff_density_max 0.345
_refine_diff_density_min -0.405
_refine_diff_density_rms 0.038
_refine_ls_extinction_method none
_refine_ls_goodness_of_fit_ref 1.055
_refine_ls_hydrogen_treatment mixed
_refine_ls_matrix_type full
_refine_ls_number_parameters 240
_refine_ls_number_reflns 3034
_refine_ls_number_restraints 0
_refine_ls_restrained_S_all 1.055
_refine_ls_R_factor_all 0.0726
_refine_ls_R_factor_gt 0.0482
_refine_ls_shift/su_max 0.015
_refine_ls_shift/su_mean 0.001
_refine_ls_structure_factor_coef Fsqd
_refine_ls_weighting_details 'calc w=1/[\s^2^(Fo^2^)+(0.0558P)^2^+0.2071P] where P=(Fo^2^+2Fc^2^)/3'
_refine_ls_weighting_scheme calc
_refine_ls_wR_factor_gt 0.1193
_refine_ls_wR_factor_ref 0.1300
_reflns_number_gt 2182
_reflns_number_total 3034
_reflns_threshold_expression >2\s(I)
_cod_data_source_file c2ce06615g.txt
_cod_data_source_block GBPL4HBA
_cod_depositor_comments
;
The following automatic conversions were performed:

'_symmetry_cell_setting' value 'Triclinic' changed to 'triclinic'
according to
/usr/data/users/saulius/automatic-downloads/retrospective/RSC/lib/dictionaries/cif_core.dic
dictionary named 'cif_core.dic' version 2.4.2 from 2011-04-26.

Automatic conversion script
Id: cif_fix_values 2281 2013-09-26 08:29:07Z andrius 

The following automatic conversions were performed:

'_exptl_crystal_density_meas' value 'not measured' was changed to '?'
- the value is perceived as not measured.

Automatic conversion script
Id: cif_fix_values 3008 2015-01-20 13:52:24Z robertas 
;
_cod_original_sg_symbol_H-M P-1
_cod_database_code 7215017

loop_
_symmetry_equiv_pos_as_xyz
'x, y, z'
'-x, -y, -z'

loop_
_atom_site_label
_atom_site_type_symbol
_atom_site_fract_x
_atom_site_fract_y
_atom_site_fract_z
_atom_site_U_iso_or_equiv
_atom_site_adp_type
_atom_site_occupancy
_atom_site_symmetry_multiplicity
_atom_site_calc_flag
_atom_site_refinement_flags
_atom_site_disorder_assembly
_atom_site_disorder_group
O1 O 0.3223(2) 0.53900(14) 0.12859(11) 0.0477(4) Uani 1 1 d . . .
N1 N 0.6652(3) 0.40822(17) 0.11275(17) 0.0516(5) Uani 1 1 d . . .
C1 C 0.4931(3) 0.47824(18) 0.16854(16) 0.0411(4) Uani 1 1 d . . .
C2 C 0.5396(4) 0.4721(2) 0.28608(17) 0.0567(6) Uani 1 1 d . A .
H2A H 0.4199 0.4503 0.3381 0.068 Uiso 1 1 calc R . .
H2B H 0.5660 0.5589 0.3000 0.068 Uiso 1 1 calc R . .
C3 C 0.7436(5) 0.3571(2) 0.2964(2) 0.0786(9) Uani 1 1 d . . .
C4 C 0.8485(4) 0.3538(2) 0.1751(2) 0.0713(8) Uani 1 1 d . A .
H4A H 0.9544 0.4110 0.1583 0.086 Uiso 1 1 calc R . .
H4B H 0.9174 0.2608 0.1602 0.086 Uiso 1 1 calc R . .
C5 C 0.7098(7) 0.2115(4) 0.3239(4) 0.0458(10) Uani 0.612(5) 1 d P A 2
H5A H 0.8442 0.1458 0.3080 0.055 Uiso 0.612(5) 1 calc PR A 2
H5B H 0.6026 0.1968 0.2806 0.055 Uiso 0.612(5) 1 calc PR A 2
C6 C 0.6312(9) 0.1956(5) 0.4480(4) 0.0652(15) Uani 0.612(5) 1 d P A 2
H6A H 0.6060 0.1038 0.4702 0.078 Uiso 0.612(5) 1 calc PR A 2
H6B H 0.4952 0.2606 0.4620 0.078 Uiso 0.612(5) 1 calc PR A 2
C7 C 0.7977(10) 0.2206(6) 0.5173(3) 0.0678(15) Uani 0.612(5) 1 d P A 2
H7A H 0.7410 0.2149 0.5952 0.081 Uiso 0.612(5) 1 calc PR A 2
H7B H 0.9292 0.1502 0.5090 0.081 Uiso 0.612(5) 1 calc PR A 2
C8 C 0.8491(7) 0.3609(4) 0.4802(3) 0.0536(12) Uani 0.612(5) 1 d P A 2
H8A H 0.9587 0.3734 0.5229 0.064 Uiso 0.612(5) 1 calc PR A 2
H8B H 0.7201 0.4315 0.4944 0.064 Uiso 0.612(5) 1 calc PR A 2
C9 C 0.9302(7) 0.3760(4) 0.3567(3) 0.0378(9) Uani 0.612(5) 1 d P A 2
H9A H 1.0601 0.3066 0.3408 0.045 Uiso 0.612(5) 1 calc PR A 2
H9B H 0.9622 0.4660 0.3335 0.045 Uiso 0.612(5) 1 calc PR A 2
C5A C 0.6166(12) 0.2367(6) 0.3806(7) 0.0459(15) Uani 0.388(5) 1 d P A 1
H5A1 H 0.5311 0.2766 0.4445 0.055 Uiso 0.388(5) 1 calc PR A 1
H5A2 H 0.5222 0.2052 0.3391 0.055 Uiso 0.388(5) 1 calc PR A 1
C6A C 0.7966(13) 0.1193(6) 0.4170(5) 0.059(2) Uani 0.388(5) 1 d P A 1
H6A1 H 0.8885 0.0865 0.3521 0.071 Uiso 0.388(5) 1 calc PR A 1
H6A2 H 0.7353 0.0443 0.4567 0.071 Uiso 0.388(5) 1 calc PR A 1
C7A C 0.9324(15) 0.1650(6) 0.4923(6) 0.059(2) Uani 0.388(5) 1 d P A 1
H7A1 H 0.8453 0.1864 0.5617 0.071 Uiso 0.388(5) 1 calc PR A 1
H7A2 H 1.0544 0.0907 0.5094 0.071 Uiso 0.388(5) 1 calc PR A 1
C8A C 1.0142(9) 0.2906(5) 0.4357(4) 0.0455(16) Uani 0.388(5) 1 d P A 1
H8A1 H 1.0939 0.3204 0.4862 0.055 Uiso 0.388(5) 1 calc PR A 1
H8A2 H 1.1130 0.2660 0.3705 0.055 Uiso 0.388(5) 1 calc PR A 1
C9A C 0.8328(10) 0.4070(6) 0.4016(5) 0.0348(13) Uani 0.388(5) 1 d P A 1
H9A1 H 0.8847 0.4909 0.3783 0.042 Uiso 0.388(5) 1 calc PR A 1
H9A2 H 0.7188 0.4226 0.4626 0.042 Uiso 0.388(5) 1 calc PR A 1
H01 H 0.670(3) 0.406(2) 0.0397(17) 0.042 Uiso 1 1 d . . .
O2 O 1.0438(2) 0.71159(13) 0.25149(11) 0.0437(3) Uani 1 1 d . . .
H02 H 1.1282 0.6600 0.2114 0.066 Uiso 1 1 calc R . .
C10 C 0.8574(3) 0.76022(17) 0.20516(14) 0.0345(4) Uani 1 1 d . . .
C11 C 0.6928(3) 0.85028(18) 0.26163(14) 0.0376(4) Uani 1 1 d . . .
H11 H 0.7138 0.8749 0.3291 0.045 Uiso 1 1 calc R . .
C12 C 0.4992(3) 0.90282(17) 0.21782(14) 0.0359(4) Uani 1 1 d . . .
H12 H 0.3905 0.9633 0.2558 0.043 Uiso 1 1 calc R . .
C13 C 0.4645(3) 0.86628(16) 0.11707(14) 0.0313(4) Uani 1 1 d . . .
C14 C 0.6292(3) 0.77614(17) 0.06149(14) 0.0344(4) Uani 1 1 d . . .
H14 H 0.6080 0.7510 -0.0057 0.041 Uiso 1 1 calc R . .
C15 C 0.8232(3) 0.72367(18) 0.10458(15) 0.0369(4) Uani 1 1 d . . .
H15 H 0.9320 0.6635 0.0664 0.044 Uiso 1 1 calc R . .
C16 C 0.2594(3) 0.92162(16) 0.06848(14) 0.0331(4) Uani 1 1 d . . .
O3 O 0.1176(2) 1.01186(12) 0.12093(10) 0.0391(3) Uani 1 1 d . . .
H03 H 0.0093 1.0364 0.0879 0.047 Uiso 0.66(3) 1 calc PR B 4
O4 O 0.2280(2) 0.88227(12) -0.01872(10) 0.0404(3) Uani 1 1 d . . .
H04 H 0.1132 0.9275 -0.0393 0.048 Uiso 0.34(3) 1 calc PR B 3

loop_
_atom_site_aniso_label
_atom_site_aniso_U_11
_atom_site_aniso_U_22
_atom_site_aniso_U_33
_atom_site_aniso_U_23
_atom_site_aniso_U_13
_atom_site_aniso_U_12
O1 0.0360(8) 0.0478(8) 0.0608(9) -0.0164(6) -0.0114(6) -0.0019(6)
N1 0.0430(10) 0.0464(9) 0.0707(12) -0.0310(9) -0.0261(9) 0.0062(8)
C1 0.0454(12) 0.0319(9) 0.0515(11) -0.0128(8) -0.0144(9) -0.0095(8)
C2 0.0810(16) 0.0494(12) 0.0527(12) -0.0090(10) -0.0193(11) -0.0317(12)
C3 0.104(2) 0.0376(12) 0.116(2) 0.0172(13) -0.0796(18) -0.0343(13)
C4 0.0680(16) 0.0419(12) 0.113(2) -0.0276(12) -0.0579(15) 0.0090(11)
C5 0.064(3) 0.0413(19) 0.041(2) -0.0072(16) -0.0108(19) -0.0262(18)
C6 0.108(4) 0.062(3) 0.042(2) 0.005(2) -0.007(2) -0.058(3)
C7 0.115(5) 0.070(3) 0.034(2) 0.003(2) -0.008(2) -0.057(3)
C8 0.075(3) 0.066(2) 0.032(2) -0.0088(18) -0.0062(18) -0.038(2)
C9 0.050(2) 0.0381(18) 0.0303(19) -0.0061(14) -0.0078(17) -0.0163(17)
C5A 0.063(4) 0.045(3) 0.041(4) -0.011(3) -0.008(3) -0.029(3)
C6A 0.090(5) 0.039(3) 0.061(4) 0.000(3) -0.033(4) -0.028(3)
C7A 0.099(6) 0.040(3) 0.047(4) -0.003(3) -0.034(4) -0.018(4)
C8A 0.049(3) 0.050(3) 0.045(3) -0.009(2) -0.019(3) -0.016(3)
C9A 0.041(3) 0.037(3) 0.032(3) -0.010(2) -0.002(2) -0.017(2)
O2 0.0349(7) 0.0452(7) 0.0517(8) -0.0123(6) -0.0123(6) -0.0015(6)
C10 0.0289(9) 0.0328(9) 0.0435(10) -0.0040(7) -0.0069(8) -0.0083(7)
C11 0.0400(10) 0.0379(10) 0.0380(9) -0.0098(7) -0.0074(8) -0.0098(8)
C12 0.0341(10) 0.0317(9) 0.0422(10) -0.0110(7) -0.0021(8) -0.0052(7)
C13 0.0293(9) 0.0270(8) 0.0392(9) -0.0048(7) -0.0034(7) -0.0090(7)
C14 0.0348(10) 0.0341(9) 0.0372(9) -0.0104(7) -0.0025(7) -0.0102(7)
C15 0.0317(10) 0.0351(9) 0.0446(10) -0.0122(8) -0.0019(8) -0.0049(7)
C16 0.0319(10) 0.0262(8) 0.0429(10) -0.0062(7) -0.0028(8) -0.0091(7)
O3 0.0337(7) 0.0333(6) 0.0497(7) -0.0110(5) -0.0073(6) -0.0008(5)
O4 0.0353(7) 0.0380(7) 0.0511(8) -0.0146(6) -0.0128(6) -0.0040(6)

loop_
_atom_type_symbol
_atom_type_description
_atom_type_scat_dispersion_real
_atom_type_scat_dispersion_imag
_atom_type_scat_source
C C 0.0033 0.0016 'International Tables Vol C Tables 4.2.6.8 and 6.1.1.4'
H H 0.0000 0.0000 'International Tables Vol C Tables 4.2.6.8 and 6.1.1.4'
N N 0.0061 0.0033 'International Tables Vol C Tables 4.2.6.8 and 6.1.1.4'
O O 0.0106 0.0060 'International Tables Vol C Tables 4.2.6.8 and 6.1.1.4'

loop_
_geom_angle_atom_site_label_1
_geom_angle_atom_site_label_2
_geom_angle_atom_site_label_3
_geom_angle
C1 N1 C4 114.98(19)
O1 C1 N1 125.06(18)
O1 C1 C2 126.55(18)
N1 C1 C2 108.39(18)
C1 C2 C3 104.23(19)
C5 C3 C2 116.8(3)
C5 C3 C4 100.6(3)
C2 C3 C4 102.82(18)
C5 C3 C9 110.4(2)
C2 C3 C9 120.3(2)
C4 C3 C9 102.1(3)
C5 C3 C9A 111.2(3)
C2 C3 C9A 98.1(3)
C4 C3 C9A 128.1(3)
C9 C3 C9A 28.89(19)
C5 C3 C5A 30.0(2)
C2 C3 C5A 96.6(3)
C4 C3 C5A 128.9(3)
C9 C3 C5A 107.8(3)
C9A C3 C5A 94.3(3)
N1 C4 C3 102.4(2)
C3 C5 C6 105.9(3)
C5 C6 C7 111.1(4)
C8 C7 C6 110.6(4)
C7 C8 C9 111.1(3)
C8 C9 C3 105.3(3)
C6A C5A C3 105.8(5)
C5A C6A C7A 110.8(5)
C8A C7A C6A 110.5(5)
C9A C8A C7A 112.1(5)
C8A C9A C3 104.9(4)
O2 C10 C15 122.81(15)
O2 C10 C11 117.92(15)
C15 C10 C11 119.27(16)
C12 C11 C10 120.18(16)
C11 C12 C13 120.65(16)
C14 C13 C12 118.79(16)
C14 C13 C16 119.64(15)
C12 C13 C16 121.58(15)
C15 C14 C13 120.86(16)
C14 C15 C10 120.25(16)
O4 C16 O3 123.05(16)
O4 C16 C13 120.44(15)
O3 C16 C13 116.51(15)

loop_
_geom_bond_atom_site_label_1
_geom_bond_atom_site_label_2
_geom_bond_distance
O1 C1 1.248(2)
N1 C1 1.320(3)
N1 C4 1.443(3)
C1 C2 1.497(3)
C2 C3 1.537(4)
C3 C5 1.516(4)
C3 C4 1.542(4)
C3 C9 1.546(4)
C3 C9A 1.659(6)
C3 C5A 1.748(7)
C5 C6 1.528(6)
C6 C7 1.533(6)
C7 C8 1.517(5)
C8 C9 1.525(5)
C5A C6A 1.510(10)
C6A C7A 1.530(8)
C7A C8A 1.520(9)
C8A C9A 1.502(8)
O2 C10 1.347(2)
C10 C15 1.392(2)
C10 C11 1.394(2)
C11 C12 1.377(2)
C12 C13 1.395(2)
C13 C14 1.390(2)
C13 C16 1.471(2)
C14 C15 1.375(3)
C16 O4 1.246(2)
C16 O3 1.298(2)
